data_4127965
loop_
_publ_author_name
'Baek, Yunjung'
'Hennessy, Elisabeth T.'
'Betley, Theodore A.'

_publ_section_title
;
 Direct Manipulation of Metal Imido Geometry: Key Principles to Enhance
 C-H Amination Efficacy.
;
_journal_issue 42
_journal_name_full 'Journal of the American Chemical Society'
_journal_page_first 16944
_journal_page_last 16953
_journal_paper_doi 10.1021/jacs.9b09015
_journal_volume 141
_journal_year 2019
_chemical_formula_moiety 'C61 H50 Co N3'
_chemical_formula_sum 'C61 H50 Co N3'
_chemical_formula_weight 883.97
_space_group_crystal_system monoclinic
_space_group_IT_number 15
_space_group_name_Hall '-C 2yc'
_space_group_name_H-M_alt 'C 1 2/c 1'
_symmetry_space_group_name_Hall '-C 2yc'
_symmetry_space_group_name_H-M 'C 1 2/c 1'
_atom_sites_solution_hydrogens geom
_audit_creation_date 2019-06-27
_audit_creation_method
;
Olex2 1.2
(compiled 2017.02.23 svn.r3390 for OlexSys, GUI svn.r5320)
;
_cell_angle_alpha 90
_cell_angle_beta 117.576(3)
_cell_angle_gamma 90
_cell_formula_units_Z 8
_cell_length_a 43.246(4)
_cell_length_b 9.1582(9)
_cell_length_c 30.563(3)
_cell_measurement_reflns_used 9995
_cell_measurement_temperature 100(2)
_cell_measurement_theta_max 25.06
_cell_measurement_theta_min 2.29
_cell_volume 10729.5(18)
_computing_cell_refinement 'SAINT 8.37A (Bruker-AXS, 2016)'
_computing_data_collection 'APEX3 v2016.1.0 (Bruker-AXS, 2016)'
_computing_data_reduction 'SAINT 8.37A (Bruker-AXS, 2016)'
_computing_molecular_graphics "'Bruker SHELXTL (Sheldrick, 2015)"
_computing_publication_material 'Bruker SHELXTL (Sheldrick, 2015)'
_computing_structure_refinement 'SHELXL-2014/7 (Sheldrick, 2014)'
_diffrn_ambient_temperature 100.0
_diffrn_measured_fraction_theta_full 0.997
_diffrn_measured_fraction_theta_max 0.997
_diffrn_measurement_device_type 'Bruker APEX-II CCD'
_diffrn_measurement_method '\f and \w scans'
_diffrn_radiation_type MoK\a
_diffrn_radiation_wavelength 0.71073
_diffrn_reflns_av_R_equivalents 0.2481
_diffrn_reflns_av_unetI/netI 0.1428
_diffrn_reflns_Laue_measured_fraction_full 0.997
_diffrn_reflns_Laue_measured_fraction_max 0.997
_diffrn_reflns_limit_h_max 51
_diffrn_reflns_limit_h_min -50
_diffrn_reflns_limit_k_max 10
_diffrn_reflns_limit_k_min -10
_diffrn_reflns_limit_l_max 36
_diffrn_reflns_limit_l_min -36
_diffrn_reflns_number 54632
_diffrn_reflns_point_group_measured_fraction_full 0.997
_diffrn_reflns_point_group_measured_fraction_max 0.997
_diffrn_reflns_theta_full 25.078
_diffrn_reflns_theta_max 25.078
_diffrn_reflns_theta_min 2.207
_diffrn_standards_number 0
_exptl_absorpt_coefficient_mu 0.358
_exptl_absorpt_correction_T_max 0.7452
_exptl_absorpt_correction_T_min 0.6008
_exptl_absorpt_correction_type multi-scan
_exptl_absorpt_process_details
;
SADABS-2016/2 (Bruker,2016/2) was used for absorption correction.
wR2(int) was 0.1531 before and 0.0795 after correction.
The Ratio of minimum to maximum transmission is 0.8062.
The \l/2 correction factor is Not present.
;
_exptl_crystal_colour brown
_exptl_crystal_density_diffrn 1.094
_exptl_crystal_description needle
_exptl_crystal_F_000 3712
_exptl_crystal_size_max 0.54
_exptl_crystal_size_mid 0.05
_exptl_crystal_size_min 0.04
_refine_diff_density_max 1.070
_refine_diff_density_min -1.433
_refine_diff_density_rms 0.176
_refine_ls_extinction_method none
_refine_ls_goodness_of_fit_ref 1.144
_refine_ls_hydrogen_treatment constr
_refine_ls_matrix_type full
_refine_ls_number_parameters 277
_refine_ls_number_reflns 9499
_refine_ls_number_restraints 0
_refine_ls_restrained_S_all 1.144
_refine_ls_R_factor_all 0.2244
_refine_ls_R_factor_gt 0.1937
_refine_ls_shift/su_max 0.000
_refine_ls_shift/su_mean 0.000
_refine_ls_structure_factor_coef Fsqd
_refine_ls_weighting_details 'w=1/[\s^2^(Fo^2^)+(0.0001P)^2^+654.2696P] where P=(Fo^2^+2Fc^2^)/3'
_refine_ls_weighting_scheme calc
_refine_ls_wR_factor_gt 0.4041
_refine_ls_wR_factor_ref 0.4212
_reflns_Friedel_coverage 0.000
_reflns_number_gt 7285
_reflns_number_total 9499
_reflns_threshold_expression 'I > 2\s(I)'
_cod_data_source_file ja9b09015_si_002.cif
_cod_data_source_block (TrL)Copy
_cod_original_cell_volume 10729.6(17)
_cod_database_code 4127965
_shelx_shelxl_version_number 2014/7
_shelx_space_group_comment
;
The symmetry employed for this shelxl refinement is uniquely defined
by the following loop, which should always be used as a source of
symmetry information in preference to the above space-group names.
They are only intended as comments.
;
_shelx_estimated_absorpt_t_max 0.7452
_shelx_estimated_absorpt_t_min 0.6008
_olex2_refinement_description
;
1. Fixed Uiso
 At 1.2 times of:
  All C(H) groups
 At 1.5 times of:
  All C(H,H,H) groups
2. Uiso/Uaniso restraints and constraints
Uanis(N002) = Uanis(N004)
Uanis(C18) = Uanis(C17)
Uanis(C47) = Uanis(C46)
Uanis(C58) = Uanis(C59)
Uanis(C42) = Uanis(C43)
Uanis(C7) = Uanis(C10)
Uanis(C28) = Uanis(C15)
Uanis(C28) = Uanis(C29)
Uanis(C8) = Uanis(C9)
Uanis(C4) = Uanis(C3)
Uanis(C10) = Uanis(C34)
Uanis(C36) = Uanis(C35)
Uanis(C51) = Uanis(C52)
Uanis(C12) = Uanis(C11)
Uanis(C21) = Uanis(C16)
Uanis(C60) = Uanis(C59)
Uanis(C49) = Uanis(C50)
Uanis(C50) = Uanis(C47)
Uanis(C50) = Uanis(C45)
Uanis(C45) = Uanis(C48)
Uanis(C32) = Uanis(C31)
Uanis(C6) = Uanis(C7)
Uanis(C53) = Uanis(C54)
Uanis(C56) = Uanis(C40)
Uanis(C55) = Uanis(C43)
Uanis(C55) = Uanis(C54)
Uanis(C38) = Uanis(C45)
Uanis(C21) = Uanis(C20)
Uanis(C41) = Uanis(C40)
Uanis(C39) = Uanis(C42)
Uanis(C56) = Uanis(C52)
Uanis(C24B) = Uanis(C25B)
Uanis(C23B) = Uanis(C22B)
Uanis(C27B) = Uanis(C26B)
Uanis(C24B) = Uanis(C27B)
Uanis(C30) = Uanis(C31)
Uanis(C27) = Uanis(C22)
Uanis(C61) = Uanis(C57)
Uanis(C26) = Uanis(C23)
Uanis(C27) = Uanis(C51)
Uanis(C25) = Uanis(C54)
Uanis(C24) = Uanis(C53)
Uanis(C5) = Uanis(C6)
Uanis(C24B) = Uanis(C52)
Uanis(C24) = Uanis(C23)
Uanis(C28) = Uanis(C39)
Uanis(C32) = Uanis(C41)
Uanis(C30) = Uanis(C33)
Uanis(C22B) = Uanis(C25B)
Uanis(C14) = Uanis(C11)
Uanis(C16) = Uanis(C15)
Uanis(C37) = Uanis(C14)
Uanis(C12) = Uanis(C35)
3. Others
 Fixed Sof: C22(0.5) C27(0.5) H27(0.5) C26(0.5) H26(0.5) C25(0.5) H25(0.5)
 C24(0.5) H24(0.5) C23(0.5) H23(0.5) C23B(0.5) H23B(0.5) C24B(0.5) H24B(0.5)
 C25B(0.5) H25B(0.5) C26B(0.5) H26B(0.5) C27B(0.5) H27B(0.5) C22B(0.5)
4.a Aromatic/amide H refined with riding coordinates:
 C49(H49), C56(H56), C54(H54), C61(H61), C50(H50), C47(H47), C46(H46),
 C40(H40), C36(H36), C48(H48), C43(H43), C44(H44), C52(H52), C35(H35), C60(H60),
  C53(H53), C42(H42), C41(H41), C55(H55), C3(H3), C59(H59), C4(H4), C12(H12),
 C30(H30), C31(H31), C32(H32), C33(H33), C29(H29), C58(H58), C21(H21), C17(H17),
  C18(H18), C19(H19), C20(H20), C13(H13), C27(H27), C26(H26), C25(H25),
 C24(H24), C23(H23), C57(H57), C23B(H23B), C24B(H24B), C25B(H25B), C26B(H26B),
 C27B(H27B)
4.b Fitted hexagon refined as free rotating group:
 C30(C31,C32,C33,C28,C29), C21(C16,C17,C18,C19,C20), C22(C27,C26,C25,C24,C23),
 C23B(C24B,C25B,C26B,C27B,C22B)
4.c Idealised Me refined as rotating group:
 C8(H8A,H8B,H8C), C9(H9A,H9B,H9C), C1(H1A,H1B,H1C)
;
_olex2_submission_special_instructions 'No special instructions were received'

loop_
_space_group_symop_operation_xyz
'x, y, z'
'-x, y, -z+1/2'
'x+1/2, y+1/2, z'
'-x+1/2, y+1/2, -z+1/2'
'-x, -y, -z'
'x, -y, z-1/2'
'-x+1/2, -y+1/2, -z'
'x+1/2, -y+1/2, z-1/2'

loop_
_atom_site_label
_atom_site_type_symbol
_atom_site_fract_x
_atom_site_fract_y
_atom_site_fract_z
_atom_site_U_iso_or_equiv
_atom_site_adp_type
_atom_site_occupancy
_atom_site_site_symmetry_order
_atom_site_calc_flag
_atom_site_refinement_flags_posn
_atom_site_refinement_flags_occupancy
_atom_site_disorder_assembly
_atom_site_disorder_group
Co01 Co 0.40688(4) 0.69483(16) 0.78428(6) 0.0214(4) Uani 1 1 d . . . .
N002 N 0.3769(2) 0.7530(10) 0.8157(3) 0.0214(15) Uani 1 1 d . . . .
N003 N 0.3907(3) 0.4842(10) 0.7686(4) 0.028(2) Uani 1 1 d . . . .
N004 N 0.3730(2) 0.7682(9) 0.7162(3) 0.0214(15) Uani 1 1 d . . . .
C34 C 0.3393(3) 0.7528(13) 0.7844(4) 0.0244(11) Uani 1 1 d . . . .
C37 C 0.3821(3) 0.7668(12) 0.8624(4) 0.0257(11) Uani 1 1 d . . . .
C49 C 0.4624(3) 1.0466(12) 0.8597(4) 0.0193(9) Uani 1 1 d . . . .
H49 H 0.4568 1.1072 0.8318 0.023 Uiso 1 1 calc R . . .
C56 C 0.4246(3) 0.7535(14) 0.9952(5) 0.0314(9) Uani 1 1 d . . . .
H56 H 0.4349 0.6595 0.9992 0.038 Uiso 1 1 calc R . . .
C54 C 0.4037(3) 0.9488(13) 1.0282(5) 0.0306(8) Uani 1 1 d . . . .
H54 H 0.3991 0.9867 1.0535 0.037 Uiso 1 1 calc R . . .
C61 C 0.3944(4) 0.3917(14) 0.8050(6) 0.040(2) Uani 1 1 d . . . .
H61 H 0.4048 0.4278 0.8379 0.048 Uiso 1 1 calc R . . .
C50 C 0.4366(3) 0.9564(11) 0.8613(4) 0.0193(9) Uani 1 1 d . . . .
H50 H 0.4136 0.9552 0.8346 0.023 Uiso 1 1 calc R . . .
C47 C 0.5039(3) 0.9654(11) 0.9398(4) 0.0193(9) Uani 1 1 d . . . .
H47 H 0.5266 0.9697 0.9670 0.023 Uiso 1 1 calc R . . .
C39 C 0.4311(3) 0.6010(14) 0.9178(5) 0.0306(8) Uani 1 1 d . . . .
C46 C 0.4785(3) 0.8755(12) 0.9419(4) 0.0193(9) Uani 1 1 d . . . .
H46 H 0.4843 0.8182 0.9705 0.023 Uiso 1 1 calc R . . .
C40 C 0.4091(3) 0.5022(13) 0.9239(5) 0.0314(9) Uani 1 1 d . . . .
H40 H 0.3873 0.5346 0.9207 0.038 Uiso 1 1 calc R . . .
C36 C 0.3514(3) 0.7724(12) 0.8656(4) 0.0257(11) Uani 1 1 d . . . .
H36 H 0.3490 0.7795 0.8949 0.031 Uiso 1 1 calc R . . .
C48 C 0.4959(3) 1.0479(12) 0.8983(4) 0.0193(9) Uani 1 1 d . . . .
H48 H 0.5134 1.1057 0.8962 0.023 Uiso 1 1 calc R . . .
C51 C 0.4148(3) 0.8284(13) 0.9523(5) 0.0314(9) Uani 1 1 d . . . .
C43 C 0.4706(3) 0.4069(13) 0.9287(5) 0.0306(8) Uani 1 1 d . . . .
H43 H 0.4915 0.3738 0.9291 0.037 Uiso 1 1 calc R . . .
C44 C 0.4617(3) 0.5539(13) 0.9199(4) 0.023(2) Uani 1 1 d . . . .
H44 H 0.4768 0.6207 0.9153 0.028 Uiso 1 1 calc R . . .
C45 C 0.4452(3) 0.8685(12) 0.9029(4) 0.0193(9) Uani 1 1 d . . . .
C52 C 0.4004(3) 0.9656(13) 0.9475(5) 0.0314(9) Uani 1 1 d . . . .
H52 H 0.3941 1.0200 0.9182 0.038 Uiso 1 1 calc R . . .
C35 C 0.3240(3) 0.7654(12) 0.8164(4) 0.0257(11) Uani 1 1 d . . . .
H35 H 0.2997 0.7686 0.8067 0.031 Uiso 1 1 calc R . . .
C10 C 0.3227(3) 0.7658(12) 0.7342(4) 0.0244(11) Uani 1 1 d . . . .
C60 C 0.3839(4) 0.2474(15) 0.7972(6) 0.042(2) Uani 1 1 d . . . .
H60 H 0.3856 0.1894 0.8240 0.051 Uiso 1 1 calc R . . .
C53 C 0.3948(3) 1.0257(14) 0.9858(5) 0.0306(8) Uani 1 1 d . . . .
H53 H 0.3848 1.1202 0.9820 0.037 Uiso 1 1 calc R . . .
C42 C 0.4499(3) 0.3083(14) 0.9369(4) 0.0306(8) Uani 1 1 d . . . .
H42 H 0.4569 0.2092 0.9440 0.037 Uiso 1 1 calc R . . .
C7 C 0.2833(3) 0.7687(12) 0.7109(4) 0.0244(11) Uani 1 1 d . . . .
C41 C 0.4187(3) 0.3543(13) 0.9347(5) 0.0314(9) Uani 1 1 d . . . .
H41 H 0.4041 0.2878 0.9403 0.038 Uiso 1 1 calc R . . .
C55 C 0.4196(3) 0.8154(14) 1.0335(5) 0.0306(8) Uani 1 1 d . . . .
H55 H 0.4273 0.7638 1.0637 0.037 Uiso 1 1 calc R . . .
C5 C 0.2662(3) 0.8992(13) 0.7038(4) 0.0244(11) Uani 1 1 d . . . .
C38 C 0.4180(3) 0.7654(12) 0.9072(4) 0.0193(9) Uani 1 1 d . . . .
C8 C 0.2838(4) 1.0433(13) 0.7175(6) 0.045(3) Uani 1 1 d . . . .
H8A H 0.3035 1.0379 0.7509 0.067 Uiso 1 1 calc GR . . .
H8B H 0.2672 1.1172 0.7167 0.067 Uiso 1 1 calc GR . . .
H8C H 0.2924 1.0699 0.6941 0.067 Uiso 1 1 calc GR . . .
C3 C 0.2288(3) 0.8922(15) 0.6816(5) 0.039(2) Uani 1 1 d . . . .
H3 H 0.2159 0.9798 0.6766 0.047 Uiso 1 1 calc R . . .
C14 C 0.3765(3) 0.7890(12) 0.6757(4) 0.0257(11) Uani 1 1 d . . . .
C59 C 0.3710(4) 0.1876(16) 0.7511(5) 0.042(2) Uani 1 1 d . . . .
H59 H 0.3668 0.0857 0.7460 0.051 Uiso 1 1 calc R . . .
C6 C 0.2662(3) 0.6312(13) 0.6967(4) 0.0244(11) Uani 1 1 d . . . .
C4 C 0.2312(3) 0.6373(15) 0.6762(5) 0.039(2) Uani 1 1 d . . . .
H4 H 0.2190 0.5472 0.6667 0.047 Uiso 1 1 calc R . . .
C12 C 0.3183(3) 0.8121(12) 0.6496(4) 0.0257(11) Uani 1 1 d . . . .
H12 H 0.2940 0.8290 0.6303 0.031 Uiso 1 1 calc R . . .
C2 C 0.2115(3) 0.7625(16) 0.6675(5) 0.037(3) Uani 1 1 d . . . .
C11 C 0.3366(3) 0.7772(12) 0.7015(4) 0.0257(11) Uani 1 1 d . . . .
C30 C 0.47667(14) 1.0907(8) 0.6920(3) 0.0314(9) Uani 1 1 d . . . .
H30 H 0.5011 1.1034 0.7045 0.038 Uiso 1 1 calc R . . .
C31 C 0.45422(18) 1.2079(6) 0.6709(3) 0.0314(9) Uani 1 1 d G . . .
H31 H 0.4633 1.3008 0.6690 0.038 Uiso 1 1 calc R . . .
C32 C 0.41846(17) 1.1893(7) 0.6526(3) 0.0314(9) Uani 1 1 d G . . .
H32 H 0.4031 1.2694 0.6382 0.038 Uiso 1 1 calc R . . .
C33 C 0.40516(14) 1.0534(8) 0.6554(3) 0.0314(9) Uani 1 1 d G . . .
H33 H 0.3807 1.0407 0.6429 0.038 Uiso 1 1 calc R . . .
C28 C 0.42762(18) 0.9361(6) 0.6764(3) 0.0306(8) Uani 1 1 d G . . .
C29 C 0.46337(17) 0.9548(7) 0.6947(3) 0.0306(8) Uani 1 1 d G . . .
H29 H 0.4787 0.8746 0.7091 0.037 Uiso 1 1 calc R . . .
C9 C 0.2861(4) 0.4929(13) 0.7056(6) 0.045(3) Uani 1 1 d . . . .
H9A H 0.3037 0.5030 0.6942 0.067 Uiso 1 1 calc GR . . .
H9B H 0.2701 0.4134 0.6875 0.067 Uiso 1 1 calc GR . . .
H9C H 0.2975 0.4708 0.7410 0.067 Uiso 1 1 calc GR . . .
C15 C 0.4113(3) 0.7776(13) 0.6742(5) 0.0306(8) Uani 1 1 d . . . .
C58 C 0.3645(4) 0.2801(14) 0.7126(6) 0.042(2) Uani 1 1 d . . . .
H58 H 0.3526 0.2471 0.6794 0.051 Uiso 1 1 calc R . . .
C21 C 0.4471(2) 0.5528(8) 0.7209(2) 0.0306(8) Uani 1 1 d . . . .
H21 H 0.4411 0.5077 0.6900 0.037 Uiso 1 1 calc R . . .
C16 C 0.4367(2) 0.6955(8) 0.7224(2) 0.0306(8) Uani 1 1 d G . . .
C17 C 0.4455(2) 0.7616(6) 0.7676(3) 0.037(2) Uani 1 1 d G . . .
H17 H 0.4384 0.8591 0.7687 0.045 Uiso 1 1 calc R . . .
C18 C 0.4646(2) 0.6849(8) 0.8112(2) 0.037(2) Uani 1 1 d G . . .
H18 H 0.4706 0.7301 0.8421 0.045 Uiso 1 1 calc R . . .
C19 C 0.4750(2) 0.5422(8) 0.8096(2) 0.046(4) Uani 1 1 d G . . .
H19 H 0.4881 0.4899 0.8394 0.055 Uiso 1 1 calc R . . .
C20 C 0.4662(2) 0.4762(6) 0.7645(3) 0.0306(8) Uani 1 1 d G . . .
H20 H 0.4733 0.3787 0.7634 0.037 Uiso 1 1 calc R . . .
C13 C 0.3438(4) 0.8158(17) 0.6339(5) 0.052(4) Uani 1 1 d . . . .
H13 H 0.3399 0.8332 0.6011 0.063 Uiso 1 1 calc R . . .
C1 C 0.1711(3) 0.7590(19) 0.6420(7) 0.063(5) Uani 1 1 d . . . .
H1A H 0.1624 0.8466 0.6510 0.094 Uiso 1 1 calc GR . . .
H1B H 0.1633 0.6719 0.6527 0.094 Uiso 1 1 calc GR . . .
H1C H 0.1622 0.7561 0.6061 0.094 Uiso 1 1 calc GR . . .
C22 C 0.4136(4) 0.7147(17) 0.6313(5) 0.0314(9) Uani 0.5 1 d . P A 1
C27 C 0.4364(4) 0.7524(15) 0.6127(6) 0.0314(9) Uani 0.5 1 d G P A 1
H27 H 0.4530 0.8280 0.6280 0.038 Uiso 0.5 1 calc R P A 1
C26 C 0.4349(4) 0.6797(17) 0.5719(6) 0.0306(8) Uani 0.5 1 d G P A 1
H26 H 0.4505 0.7055 0.5592 0.037 Uiso 0.5 1 calc R P A 1
C25 C 0.4105(4) 0.5692(16) 0.5496(5) 0.0306(8) Uani 0.5 1 d G P A 1
H25 H 0.4095 0.5194 0.5216 0.037 Uiso 0.5 1 calc R P A 1
C24 C 0.3877(4) 0.5314(16) 0.5681(6) 0.0306(8) Uani 0.5 1 d G P A 1
H24 H 0.3711 0.4559 0.5529 0.037 Uiso 0.5 1 calc R P A 1
C23 C 0.3893(4) 0.6041(17) 0.6090(6) 0.0306(8) Uani 0.5 1 d G P A 1
H23 H 0.3737 0.5783 0.6217 0.037 Uiso 0.5 1 calc R P A 1
C57 C 0.3757(4) 0.4204(15) 0.7233(6) 0.040(2) Uani 1 1 d . . . .
H57 H 0.3728 0.4803 0.6963 0.048 Uiso 1 1 calc R . . .
C23B C 0.3733(4) 0.5730(17) 0.6037(6) 0.0314(9) Uani 0.5 1 d . P A 2
H23B H 0.3602 0.5513 0.6206 0.038 Uiso 0.5 1 calc R P A 2
C24B C 0.3668(4) 0.4978(15) 0.5608(6) 0.0314(9) Uani 0.5 1 d G P A 2
H24B H 0.3493 0.4247 0.5484 0.038 Uiso 0.5 1 calc R P A 2
C25B C 0.3860(4) 0.5295(16) 0.5359(5) 0.0314(9) Uani 0.5 1 d G P A 2
H25B H 0.3816 0.4781 0.5066 0.038 Uiso 0.5 1 calc R P A 2
C26B C 0.4117(4) 0.6365(17) 0.5540(6) 0.0314(9) Uani 0.5 1 d G P A 2
H26B H 0.4249 0.6582 0.5371 0.038 Uiso 0.5 1 calc R P A 2
C27B C 0.4183(4) 0.7117(16) 0.5969(6) 0.0314(9) Uani 0.5 1 d G P A 2
H27B H 0.4358 0.7848 0.6093 0.038 Uiso 0.5 1 calc R P A 2
C22B C 0.3991(4) 0.6800(17) 0.6218(5) 0.0314(9) Uani 0.5 1 d G P A 2

loop_
_atom_site_aniso_label
_atom_site_aniso_U_11
_atom_site_aniso_U_22
_atom_site_aniso_U_33
_atom_site_aniso_U_23
_atom_site_aniso_U_13
_atom_site_aniso_U_12
Co01 0.0280(8) 0.0191(8) 0.0277(8) 0.0090(7) 0.0220(7) 0.0167(7)
N002 0.034(4) 0.016(3) 0.024(3) 0.005(3) 0.021(3) 0.015(3)
N003 0.033(6) 0.021(5) 0.034(6) -0.001(4) 0.019(5) 0.017(4)
N004 0.034(4) 0.016(3) 0.024(3) 0.005(3) 0.021(3) 0.015(3)
C34 0.011(2) 0.026(3) 0.028(3) 0.002(2) 0.002(2) 0.003(2)
C37 0.033(3) 0.022(2) 0.025(2) 0.002(2) 0.016(2) 0.009(2)
C49 0.0125(19) 0.020(2) 0.030(2) 0.0056(18) 0.0137(18) -0.0021(17)
C56 0.037(2) 0.031(2) 0.042(2) 0.0097(17) 0.0310(19) 0.0173(17)
C54 0.037(2) 0.0315(19) 0.038(2) 0.0100(16) 0.0294(17) 0.0141(16)
C61 0.046(6) 0.031(5) 0.054(6) 0.013(5) 0.032(5) 0.016(4)
C50 0.0125(19) 0.020(2) 0.030(2) 0.0056(18) 0.0137(18) -0.0021(17)
C47 0.0125(19) 0.020(2) 0.030(2) 0.0056(18) 0.0137(18) -0.0021(17)
C39 0.037(2) 0.0315(19) 0.038(2) 0.0100(16) 0.0294(17) 0.0141(16)
C46 0.0125(19) 0.020(2) 0.030(2) 0.0056(18) 0.0137(18) -0.0021(17)
C40 0.037(2) 0.031(2) 0.042(2) 0.0097(17) 0.0310(19) 0.0173(17)
C36 0.033(3) 0.022(2) 0.025(2) 0.002(2) 0.016(2) 0.009(2)
C48 0.0125(19) 0.020(2) 0.030(2) 0.0056(18) 0.0137(18) -0.0021(17)
C51 0.037(2) 0.031(2) 0.042(2) 0.0097(17) 0.0310(19) 0.0173(17)
C43 0.037(2) 0.0315(19) 0.038(2) 0.0100(16) 0.0294(17) 0.0141(16)
C44 0.022(6) 0.028(6) 0.024(6) 0.003(5) 0.014(5) 0.002(5)
C45 0.0125(19) 0.020(2) 0.030(2) 0.0056(18) 0.0137(18) -0.0021(17)
C52 0.037(2) 0.031(2) 0.042(2) 0.0097(17) 0.0310(19) 0.0173(17)
C35 0.033(3) 0.022(2) 0.025(2) 0.002(2) 0.016(2) 0.009(2)
C10 0.011(2) 0.026(3) 0.028(3) 0.002(2) 0.002(2) 0.003(2)
C60 0.048(5) 0.031(4) 0.058(5) 0.008(4) 0.033(5) 0.019(4)
C53 0.037(2) 0.0315(19) 0.038(2) 0.0100(16) 0.0294(17) 0.0141(16)
C42 0.037(2) 0.0315(19) 0.038(2) 0.0100(16) 0.0294(17) 0.0141(16)
C7 0.011(2) 0.026(3) 0.028(3) 0.002(2) 0.002(2) 0.003(2)
C41 0.037(2) 0.031(2) 0.042(2) 0.0097(17) 0.0310(19) 0.0173(17)
C55 0.037(2) 0.0315(19) 0.038(2) 0.0100(16) 0.0294(17) 0.0141(16)
C5 0.011(2) 0.026(3) 0.028(3) 0.002(2) 0.002(2) 0.003(2)
C38 0.0125(19) 0.020(2) 0.030(2) 0.0056(18) 0.0137(18) -0.0021(17)
C8 0.044(6) 0.018(5) 0.065(7) 0.006(5) 0.019(5) 0.002(4)
C3 0.037(5) 0.032(5) 0.058(6) -0.015(5) 0.029(5) -0.019(4)
C14 0.033(3) 0.022(2) 0.025(2) 0.002(2) 0.016(2) 0.009(2)
C59 0.048(5) 0.031(4) 0.058(5) 0.008(4) 0.033(5) 0.019(4)
C6 0.011(2) 0.026(3) 0.028(3) 0.002(2) 0.002(2) 0.003(2)
C4 0.037(5) 0.032(5) 0.058(6) -0.015(5) 0.029(5) -0.019(4)
C12 0.033(3) 0.022(2) 0.025(2) 0.002(2) 0.016(2) 0.009(2)
C2 0.017(6) 0.053(9) 0.043(8) -0.006(7) 0.016(6) -0.011(6)
C11 0.033(3) 0.022(2) 0.025(2) 0.002(2) 0.016(2) 0.009(2)
C30 0.037(2) 0.031(2) 0.042(2) 0.0097(17) 0.0310(19) 0.0173(17)
C31 0.037(2) 0.031(2) 0.042(2) 0.0097(17) 0.0310(19) 0.0173(17)
C32 0.037(2) 0.031(2) 0.042(2) 0.0097(17) 0.0310(19) 0.0173(17)
C33 0.037(2) 0.031(2) 0.042(2) 0.0097(17) 0.0310(19) 0.0173(17)
C28 0.037(2) 0.0315(19) 0.038(2) 0.0100(16) 0.0294(17) 0.0141(16)
C29 0.037(2) 0.0315(19) 0.038(2) 0.0100(16) 0.0294(17) 0.0141(16)
C9 0.044(6) 0.018(5) 0.065(7) 0.006(5) 0.019(5) 0.002(4)
C15 0.037(2) 0.0315(19) 0.038(2) 0.0100(16) 0.0294(17) 0.0141(16)
C58 0.048(5) 0.031(4) 0.058(5) 0.008(4) 0.033(5) 0.019(4)
C21 0.037(2) 0.0315(19) 0.038(2) 0.0100(16) 0.0294(17) 0.0141(16)
C16 0.037(2) 0.0315(19) 0.038(2) 0.0100(16) 0.0294(17) 0.0141(16)
C17 0.045(6) 0.036(5) 0.053(6) 0.016(4) 0.041(5) 0.028(4)
C18 0.045(6) 0.036(5) 0.053(6) 0.016(4) 0.041(5) 0.028(4)
C19 0.040(8) 0.063(10) 0.054(9) 0.027(8) 0.038(7) 0.036(7)
C20 0.037(2) 0.0315(19) 0.038(2) 0.0100(16) 0.0294(17) 0.0141(16)
C13 0.077(11) 0.047(9) 0.036(8) -0.004(7) 0.029(8) 0.002(8)
C1 0.015(7) 0.069(11) 0.085(13) -0.014(10) 0.008(7) -0.008(7)
C22 0.037(2) 0.031(2) 0.042(2) 0.0097(17) 0.0310(19) 0.0173(17)
C27 0.037(2) 0.031(2) 0.042(2) 0.0097(17) 0.0310(19) 0.0173(17)
C26 0.037(2) 0.0315(19) 0.038(2) 0.0100(16) 0.0294(17) 0.0141(16)
C25 0.037(2) 0.0315(19) 0.038(2) 0.0100(16) 0.0294(17) 0.0141(16)
C24 0.037(2) 0.0315(19) 0.038(2) 0.0100(16) 0.0294(17) 0.0141(16)
C23 0.037(2) 0.0315(19) 0.038(2) 0.0100(16) 0.0294(17) 0.0141(16)
C57 0.046(6) 0.031(5) 0.054(6) 0.013(5) 0.032(5) 0.016(4)
C23B 0.037(2) 0.031(2) 0.042(2) 0.0097(17) 0.0310(19) 0.0173(17)
C24B 0.037(2) 0.031(2) 0.042(2) 0.0097(17) 0.0310(19) 0.0173(17)
C25B 0.037(2) 0.031(2) 0.042(2) 0.0097(17) 0.0310(19) 0.0173(17)
C26B 0.037(2) 0.031(2) 0.042(2) 0.0097(17) 0.0310(19) 0.0173(17)
C27B 0.037(2) 0.031(2) 0.042(2) 0.0097(17) 0.0310(19) 0.0173(17)
C22B 0.037(2) 0.031(2) 0.042(2) 0.0097(17) 0.0310(19) 0.0173(17)

loop_
_atom_type_symbol
_atom_type_description
_atom_type_scat_dispersion_real
_atom_type_scat_dispersion_imag
_atom_type_scat_source
C C 0.0033 0.0016 'International Tables Vol C Tables 4.2.6.8 and 6.1.1.4'
H H 0.0000 0.0000 'International Tables Vol C Tables 4.2.6.8 and 6.1.1.4'
Co Co 0.3494 0.9721 'International Tables Vol C Tables 4.2.6.8 and 6.1.1.4'
N N 0.0061 0.0033 'International Tables Vol C Tables 4.2.6.8 and 6.1.1.4'

loop_
_geom_angle_atom_site_label_1
_geom_angle_atom_site_label_2
_geom_angle_atom_site_label_3
_geom_angle
N002 Co01 N003 97.8(4)
N002 Co01 N004 94.7(4)
N002 Co01 C17 145.0(3)
N002 Co01 C18 133.7(3)
N003 Co01 C17 117.1(3)
N003 Co01 C18 104.6(3)
N004 Co01 N003 93.8(4)
N004 Co01 C17 86.1(3)
N004 Co01 C18 123.0(3)
C17 Co01 C18 37.50(14)
C34 N002 Co01 117.3(7)
C37 N002 Co01 134.8(8)
C37 N002 C34 106.5(9)
C61 N003 Co01 120.3(9)
C61 N003 C57 112.9(11)
C57 N003 Co01 126.8(9)
C14 N004 Co01 131.5(8)
C14 N004 C11 106.5(9)
C11 N004 Co01 120.8(7)
C35 C34 N002 106.5(10)
C10 C34 N002 125.7(10)
C10 C34 C35 126.7(10)
N002 C37 C36 112.8(11)
N002 C37 C38 123.7(10)
C36 C37 C38 123.4(10)
C50 C49 H49 119.6
C48 C49 H49 119.6
C48 C49 C50 120.7(10)
C51 C56 H56 120.0
C51 C56 C55 119.9(11)
C55 C56 H56 120.0
C53 C54 H54 120.7
C53 C54 C55 118.5(11)
C55 C54 H54 120.7
N003 C61 H61 118.2
N003 C61 C60 123.7(14)
C60 C61 H61 118.2
C49 C50 H50 120.5
C45 C50 C49 119.1(10)
C45 C50 H50 120.5
C46 C47 H47 120.1
C48 C47 H47 120.1
C48 C47 C46 119.8(10)
C40 C39 C38 116.3(9)
C44 C39 C40 119.9(11)
C44 C39 C38 123.8(11)
C47 C46 H46 119.5
C45 C46 C47 121.1(10)
C45 C46 H46 119.5
C39 C40 H40 119.5
C39 C40 C41 120.9(11)
C41 C40 H40 119.5
C37 C36 H36 126.8
C37 C36 C35 106.4(10)
C35 C36 H36 126.8
C49 C48 H48 120.0
C47 C48 C49 120.0(9)
C47 C48 H48 120.0
C56 C51 C52 119.0(11)
C56 C51 C38 123.3(10)
C52 C51 C38 117.6(10)
C44 C43 H43 119.1
C42 C43 H43 119.1
C42 C43 C44 121.8(11)
C39 C44 C43 119.2(11)
C39 C44 H44 120.4
C43 C44 H44 120.4
C50 C45 C38 122.0(9)
C46 C45 C50 119.2(9)
C46 C45 C38 118.8(9)
C51 C52 H52 119.7
C51 C52 C53 120.7(11)
C53 C52 H52 119.7
C34 C35 C36 107.9(10)
C34 C35 H35 126.1
C36 C35 H35 126.1
C34 C10 C7 115.0(10)
C34 C10 C11 129.6(11)
C11 C10 C7 115.4(10)
C61 C60 H60 119.8
C59 C60 C61 120.3(14)
C59 C60 H60 119.8
C54 C53 C52 120.3(11)
C54 C53 H53 119.9
C52 C53 H53 119.9
C43 C42 H42 120.2
C43 C42 C41 119.6(12)
C41 C42 H42 120.2
C5 C7 C10 119.9(10)
C5 C7 C6 123.9(9)
C6 C7 C10 116.2(10)
C40 C41 H41 120.8
C42 C41 C40 118.5(12)
C42 C41 H41 120.8
C56 C55 H55 119.3
C54 C55 C56 121.4(11)
C54 C55 H55 119.3
C7 C5 C8 124.3(10)
C7 C5 C3 116.3(11)
C3 C5 C8 119.4(11)
C37 C38 C39 108.2(9)
C37 C38 C51 108.8(9)
C37 C38 C45 114.4(9)
C51 C38 C39 109.8(9)
C45 C38 C39 112.2(8)
C45 C38 C51 103.3(9)
C5 C8 H8A 109.5
C5 C8 H8B 109.5
C5 C8 H8C 109.5
H8A C8 H8B 109.5
H8A C8 H8C 109.5
H8B C8 H8C 109.5
C5 C3 H3 119.3
C2 C3 C5 121.4(13)
C2 C3 H3 119.3
N004 C14 C15 123.9(10)
N004 C14 C13 111.4(11)
C13 C14 C15 124.7(11)
C60 C59 H59 121.2
C60 C59 C58 117.6(14)
C58 C59 H59 121.2
C7 C6 C9 121.7(10)
C4 C6 C7 114.8(11)
C4 C6 C9 123.4(11)
C6 C4 H4 117.1
C6 C4 C2 125.8(12)
C2 C4 H4 117.1
C11 C12 H12 127.3
C13 C12 H12 127.3
C13 C12 C11 105.4(11)
C3 C2 C4 117.7(11)
C3 C2 C1 120.2(13)
C4 C2 C1 122.1(13)
N004 C11 C12 108.9(9)
C10 C11 N004 123.5(10)
C10 C11 C12 127.3(11)
C31 C30 H30 120.0
C31 C30 C29 120.0
C29 C30 H30 120.0
C30 C31 H31 120.0
C30 C31 C32 120.0
C32 C31 H31 120.0
C31 C32 H32 120.0
C33 C32 C31 120.0
C33 C32 H32 120.0
C32 C33 H33 120.0
C32 C33 C28 120.0
C28 C33 H33 120.0
C33 C28 C15 118.8(6)
C29 C28 C33 120.0
C29 C28 C15 120.9(6)
C30 C29 H29 120.0
C28 C29 C30 120.0
C28 C29 H29 120.0
C6 C9 H9A 109.5
C6 C9 H9B 109.5
C6 C9 H9C 109.5
H9A C9 H9B 109.5
H9A C9 H9C 109.5
H9B C9 H9C 109.5
C14 C15 C28 110.8(9)
C14 C15 C16 106.0(8)
C14 C15 C22B 100.6(10)
C28 C15 C22B 117.3(9)
C16 C15 C28 107.0(9)
C16 C15 C22B 114.5(10)
C22 C15 C14 121.6(12)
C22 C15 C28 100.6(9)
C22 C15 C16 110.1(10)
C59 C58 H58 121.0
C57 C58 C59 117.9(15)
C57 C58 H58 121.0
C16 C21 H21 120.0
C16 C21 C20 120.0
C20 C21 H21 120.0
C21 C16 C15 121.1(6)
C21 C16 C17 120.0
C17 C16 C15 118.5(6)
Co01 C17 H17 87.6
C16 C17 Co01 103.8(4)
C16 C17 H17 120.0
C18 C17 Co01 78.6(3)
C18 C17 C16 120.0
C18 C17 H17 120.0
Co01 C18 H18 95.3
C17 C18 Co01 63.9(3)
C17 C18 H18 120.0
C17 C18 C19 120.0
C19 C18 Co01 110.4(3)
C19 C18 H18 120.0
C18 C19 H19 120.0
C20 C19 C18 120.0
C20 C19 H19 120.0
C21 C20 H20 120.0
C19 C20 C21 120.0
C19 C20 H20 120.0
C14 C13 H13 126.2
C12 C13 C14 107.7(12)
C12 C13 H13 126.2
C2 C1 H1A 109.5
C2 C1 H1B 109.5
C2 C1 H1C 109.5
H1A C1 H1B 109.5
H1A C1 H1C 109.5
H1B C1 H1C 109.5
C27 C22 C15 128.0(11)
C27 C22 C23 120.0
C23 C22 C15 112.0(11)
C22 C27 H27 120.0
C22 C27 C26 120.0
C26 C27 H27 120.0
C27 C26 H26 120.0
C25 C26 C27 120.0
C25 C26 H26 120.0
C26 C25 H25 120.0
C26 C25 C24 120.0
C24 C25 H25 120.0
C25 C24 H24 120.0
C25 C24 C23 120.0
C23 C24 H24 120.0
C22 C23 H23 120.0
C24 C23 C22 120.0
C24 C23 H23 120.0
N003 C57 C58 127.0(13)
N003 C57 H57 116.5
C58 C57 H57 116.5
C24B C23B H23B 120.0
C24B C23B C22B 120.0
C22B C23B H23B 120.0
C23B C24B H24B 120.0
C25B C24B C23B 120.0
C25B C24B H24B 120.0
C24B C25B H25B 120.0
C24B C25B C26B 120.0
C26B C25B H25B 120.0
C25B C26B H26B 120.0
C27B C26B C25B 120.0
C27B C26B H26B 120.0
C26B C27B H27B 120.0
C26B C27B C22B 120.0
C22B C27B H27B 120.0
C23B C22B C15 126.3(9)
C27B C22B C15 113.7(9)
C27B C22B C23B 120.0

loop_
_geom_bond_atom_site_label_1
_geom_bond_atom_site_label_2
_geom_bond_distance
Co01 N002 2.009(8)
Co01 N003 2.032(10)
Co01 N004 2.026(9)
Co01 C17 2.050(8)
Co01 C18 2.239(8)
N002 C34 1.455(14)
N002 C37 1.344(14)
N003 C61 1.349(16)
N003 C57 1.357(18)
N004 C14 1.331(14)
N004 C11 1.423(15)
C34 C35 1.414(16)
C34 C10 1.366(16)
C37 C36 1.375(16)
C37 C38 1.522(16)
C49 H49 0.9500
C49 C50 1.408(14)
C49 C48 1.380(15)
C56 H56 0.9500
C56 C51 1.361(17)
C56 C55 1.406(16)
C54 H54 0.9500
C54 C53 1.366(16)
C54 C55 1.372(16)
C61 H61 0.9500
C61 C60 1.38(2)
C50 H50 0.9500
C50 C45 1.401(15)
C47 H47 0.9500
C47 C46 1.396(14)
C47 C48 1.375(15)
C39 C40 1.386(17)
C39 C44 1.365(16)
C39 C38 1.589(16)
C46 H46 0.9500
C46 C45 1.383(15)
C40 H40 0.9500
C40 C41 1.410(17)
C36 H36 0.9500
C36 C35 1.422(16)
C48 H48 0.9500
C51 C52 1.380(16)
C51 C38 1.559(16)
C43 H43 0.9500
C43 C44 1.392(17)
C43 C42 1.373(17)
C44 H44 0.9500
C45 C38 1.562(13)
C52 H52 0.9500
C52 C53 1.409(16)
C35 H35 0.9500
C10 C7 1.512(15)
C10 C11 1.388(16)
C60 H60 0.9500
C60 C59 1.37(2)
C53 H53 0.9500
C42 H42 0.9500
C42 C41 1.385(16)
C7 C5 1.369(16)
C7 C6 1.422(16)
C41 H41 0.9500
C55 H55 0.9500
C5 C8 1.483(17)
C5 C3 1.438(17)
C8 H8A 0.9800
C8 H8B 0.9800
C8 H8C 0.9800
C3 H3 0.9500
C3 C2 1.362(18)
C14 C15 1.530(16)
C14 C13 1.423(19)
C59 H59 0.9500
C59 C58 1.370(19)
C6 C4 1.345(17)
C6 C9 1.483(17)
C4 H4 0.9500
C4 C2 1.379(19)
C12 H12 0.9500
C12 C11 1.443(16)
C12 C13 1.390(19)
C2 C1 1.549(17)
C30 H30 0.9500
C30 C31 1.3900
C30 C29 1.3900
C31 H31 0.9500
C31 C32 1.3900
C32 H32 0.9500
C32 C33 1.3900
C33 H33 0.9500
C33 C28 1.3900
C28 C29 1.3900
C28 C15 1.601(14)
C29 H29 0.9500
C9 H9A 0.9800
C9 H9B 0.9800
C9 H9C 0.9800
C15 C16 1.564(13)
C15 C22 1.475(15)
C15 C22B 1.691(17)
C58 H58 0.9500
C58 C57 1.36(2)
C21 H21 0.9500
C21 C16 1.3900
C21 C20 1.3900
C16 C17 1.3900
C17 H17 0.9500
C17 C18 1.3900
C18 H18 0.9500
C18 C19 1.3900
C19 H19 0.9500
C19 C20 1.3900
C20 H20 0.9500
C13 H13 0.9500
C1 H1A 0.9800
C1 H1B 0.9800
C1 H1C 0.9800
C22 C27 1.3900
C22 C23 1.3900
C27 H27 0.9500
C27 C26 1.3900
C26 H26 0.9500
C26 C25 1.3900
C25 H25 0.9500
C25 C24 1.3900
C24 H24 0.9500
C24 C23 1.3900
C23 H23 0.9500
C57 H57 0.9500
C23B H23B 0.9500
C23B C24B 1.3900
C23B C22B 1.3900
C24B H24B 0.9500
C24B C25B 1.3900
C25B H25B 0.9500
C25B C26B 1.3900
C26B H26B 0.9500
C26B C27B 1.3900
C27B H27B 0.9500
C27B C22B 1.3900

loop_
_smtbx_masks_void_nr
_smtbx_masks_void_average_x
_smtbx_masks_void_average_y
_smtbx_masks_void_average_z
_smtbx_masks_void_volume
_smtbx_masks_void_count_electrons
1 0.250 -0.419 0.500 584.7 120.6
2 0.250 -0.271 0.000 584.7 120.6
3 0.750 -0.489 0.500 584.7 120.6
4 0.750 -0.520 0.000 584.7 120.6
